data_7107026
loop_
_publ_author_name
'Peng-Fei Li'
'Chuan-Feng Chen'

_publ_section_title
;
 Triptycene-derived calix[6]resorcinarene-like hosts: synthesis, structure
 and self-assemblies in the solid state
;
_journal_name_full Chem.Commun.
_journal_page_first 12170
_journal_paper_doi 10.1039/c1cc15895c
_journal_volume 47
_journal_year 2011
_chemical_formula_sum 'C74 H75 Cl12 O6'
_chemical_formula_weight 1485.74
_chemical_name_systematic
;
?
;
_space_group_IT_number 2
_symmetry_cell_setting triclinic
_symmetry_space_group_name_Hall '-P 1'
_symmetry_space_group_name_H-M 'P -1'
_atom_sites_solution_hydrogens geom
_atom_sites_solution_primary direct
_atom_sites_solution_secondary difmap
_audit_creation_method SHELXL-97
_cell_angle_alpha 109.86(3)
_cell_angle_beta 100.40(3)
_cell_angle_gamma 107.82(3)
_cell_formula_units_Z 2
_cell_length_a 12.717(3)
_cell_length_b 17.240(3)
_cell_length_c 18.924(4)
_cell_measurement_temperature 173(2)
_cell_volume 3522(2)
_computing_structure_refinement 'SHELXL-97 (Sheldrick, 1997)'
_computing_structure_solution 'SHELXS-97 (Sheldrick, 1990)'
_diffrn_ambient_temperature 173(2)
_diffrn_measured_fraction_theta_full 0.996
_diffrn_measured_fraction_theta_max 0.996
_diffrn_radiation_monochromator graphite
_diffrn_radiation_source 'fine-focus sealed tube'
_diffrn_radiation_type MoK\a
_diffrn_radiation_wavelength 0.71073
_diffrn_reflns_av_R_equivalents 0.0710
_diffrn_reflns_av_sigmaI/netI 0.0823
_diffrn_reflns_limit_h_max 15
_diffrn_reflns_limit_h_min -15
_diffrn_reflns_limit_k_max 20
_diffrn_reflns_limit_k_min -20
_diffrn_reflns_limit_l_max 22
_diffrn_reflns_limit_l_min -19
_diffrn_reflns_number 31373
_diffrn_reflns_theta_full 25.35
_diffrn_reflns_theta_max 25.35
_diffrn_reflns_theta_min 1.21
_exptl_absorpt_coefficient_mu 0.524
_exptl_absorpt_correction_T_max 0.8846
_exptl_absorpt_correction_T_min 0.8586
_exptl_crystal_density_diffrn 1.401
_exptl_crystal_density_method 'not measured'
_exptl_crystal_F_000 1542
_exptl_crystal_size_max 0.30
_exptl_crystal_size_mid 0.26
_exptl_crystal_size_min 0.24
_refine_diff_density_max 2.089
_refine_diff_density_min -1.223
_refine_diff_density_rms 0.150
_refine_ls_extinction_method none
_refine_ls_goodness_of_fit_ref 2.396
_refine_ls_hydrogen_treatment mixed
_refine_ls_matrix_type full
_refine_ls_number_parameters 829
_refine_ls_number_reflns 12871
_refine_ls_number_restraints 0
_refine_ls_restrained_S_all 2.396
_refine_ls_R_factor_all 0.2029
_refine_ls_R_factor_gt 0.1819
_refine_ls_shift/su_max 0.398
_refine_ls_shift/su_mean 0.019
_refine_ls_structure_factor_coef Fsqd
_refine_ls_weighting_details 'calc w=1/[\s^2^(Fo^2^)+(0.1000P)^2^+0.0000P] where P=(Fo^2^+2Fc^2^)/3'
_refine_ls_weighting_scheme calc
_refine_ls_wR_factor_gt 0.4300
_refine_ls_wR_factor_ref 0.4428
_reflns_number_gt 10195
_reflns_number_total 12871
_reflns_threshold_expression >2sigma(I)
_cod_data_source_file c1cc15895c.txt
_cod_data_source_block a
_cod_original_cell_volume 3522.6(12)
_cod_database_code 7107026

loop_
_symmetry_equiv_pos_as_xyz
'x, y, z'
'-x, -y, -z'

loop_
_atom_site_label
_atom_site_type_symbol
_atom_site_fract_x
_atom_site_fract_y
_atom_site_fract_z
_atom_site_U_iso_or_equiv
_atom_site_adp_type
_atom_site_occupancy
_atom_site_symmetry_multiplicity
_atom_site_calc_flag
_atom_site_refinement_flags
O1 O 0.2482(5) -0.2646(4) 0.2209(3) 0.0552(14) Uani 1 1 d .
O2 O 0.9877(4) -0.2453(3) 0.3146(3) 0.0480(13) Uani 1 1 d .
O3 O 0.0631(4) -0.6602(3) -0.0654(3) 0.0455(12) Uani 1 1 d .
O4 O 0.8672(4) -0.5237(3) 0.1855(3) 0.0410(12) Uani 1 1 d .
H4 H 0.8477 -0.5659 0.1406 0.062 Uiso 1 1 calc R
O5 O 0.7849(4) -0.6418(3) 0.0243(3) 0.0428(12) Uani 1 1 d .
O6 O 0.0928(4) -0.5441(3) 0.0884(3) 0.0476(13) Uani 1 1 d .
H6 H 0.0669 -0.5862 0.0428 0.071 Uiso 1 1 calc R
C1 C 0.0505(9) -0.6497(7) 0.3760(6) 0.073(3) Uani 1 1 d .
H1A H 0.0605 -0.6669 0.4203 0.110 Uiso 1 1 calc R
H1B H -0.0295 -0.6848 0.3398 0.110 Uiso 1 1 calc R
H1C H 0.0660 -0.5856 0.3962 0.110 Uiso 1 1 calc R
C2 C 0.6536(10) -0.7541(5) 0.3734(5) 0.069(3) Uani 1 1 d .
H2A H 0.5867 -0.7722 0.3275 0.103 Uiso 1 1 calc R
H2B H 0.6260 -0.7697 0.4138 0.103 Uiso 1 1 calc R
H2C H 0.7035 -0.7854 0.3567 0.103 Uiso 1 1 calc R
C3 C 0.7064(7) -0.0607(6) 0.6103(5) 0.054(2) Uani 1 1 d .
H3A H 0.7329 -0.0027 0.6524 0.065 Uiso 1 1 calc R
C4 C 0.6683(7) -0.1365(6) 0.6251(5) 0.055(2) Uani 1 1 d .
H4A H 0.6688 -0.1298 0.6771 0.066 Uiso 1 1 calc R
C5 C 0.2793(8) -0.1849(6) 0.2075(6) 0.061(2) Uani 1 1 d .
H5A H 0.2095 -0.1840 0.1764 0.092 Uiso 1 1 calc R
H5B H 0.3358 -0.1842 0.1784 0.092 Uiso 1 1 calc R
H5C H 0.3140 -0.1319 0.2585 0.092 Uiso 1 1 calc R
C6 C 0.1136(7) -0.7680(6) 0.3022(5) 0.058(2) Uani 1 1 d .
H6A H 0.1247 -0.7839 0.3472 0.086 Uiso 1 1 calc R
H6B H 0.1691 -0.7790 0.2743 0.086 Uiso 1 1 calc R
H6C H 0.0340 -0.8048 0.2658 0.086 Uiso 1 1 calc R
C7 C 0.2589(7) -0.6147(6) 0.3889(5) 0.067(3) Uani 1 1 d .
H7A H 0.2681 -0.6327 0.4327 0.101 Uiso 1 1 calc R
H7B H 0.2753 -0.5503 0.4100 0.101 Uiso 1 1 calc R
H7C H 0.3133 -0.6267 0.3604 0.101 Uiso 1 1 calc R
C8 C 0.6415(8) -0.6070(6) 0.4375(6) 0.063(3) Uani 1 1 d .
H8A H 0.5734 -0.6244 0.3927 0.094 Uiso 1 1 calc R
H8B H 0.6842 -0.5416 0.4615 0.094 Uiso 1 1 calc R
H8C H 0.6159 -0.6259 0.4770 0.094 Uiso 1 1 calc R
C9 C 0.1671(6) -0.4189(5) 0.2438(5) 0.059(2) Uani 1 1 d .
H9A H 0.1079 -0.3969 0.2366 0.071 Uiso 1 1 calc R
C10 C 0.8287(9) -0.6232(7) 0.4821(6) 0.073(3) Uani 1 1 d .
H10A H 0.8828 -0.6504 0.4659 0.110 Uiso 1 1 calc R
H10B H 0.8005 -0.6430 0.5205 0.110 Uiso 1 1 calc R
H10C H 0.8691 -0.5576 0.5065 0.110 Uiso 1 1 calc R
C11 C 1.0313(7) -0.1642(6) 0.3046(6) 0.061(2) Uani 1 1 d .
H11A H 1.1034 -0.1586 0.2913 0.092 Uiso 1 1 calc R
H11B H 1.0471 -0.1127 0.3540 0.092 Uiso 1 1 calc R
H11C H 0.9733 -0.1658 0.2618 0.092 Uiso 1 1 calc R
C12 C 0.1342(6) -0.6681(6) 0.3323(5) 0.049(2) Uani 1 1 d .
C13 C 0.0803(7) -0.6189(6) -0.1191(5) 0.052(2) Uani 1 1 d .
H13A H 0.0310 -0.5850 -0.1194 0.078 Uiso 1 1 calc R
H13B H 0.0595 -0.6655 -0.1726 0.078 Uiso 1 1 calc R
H13C H 0.1623 -0.5780 -0.1020 0.078 Uiso 1 1 calc R
C14 C 0.8054(7) -0.6004(5) -0.0268(5) 0.0484(19) Uani 1 1 d .
H14A H 0.8890 -0.5647 -0.0114 0.073 Uiso 1 1 calc R
H14B H 0.7630 -0.5611 -0.0235 0.073 Uiso 1 1 calc R
H14C H 0.7785 -0.6465 -0.0813 0.073 Uiso 1 1 calc R
C15 C 0.6299(7) -0.2215(6) 0.5651(5) 0.0474(19) Uani 1 1 d .
H15A H 0.6042 -0.2733 0.5752 0.057 Uiso 1 1 calc R
C16 C 0.2469(7) -1.0291(5) -0.1315(5) 0.0473(19) Uani 1 1 d .
H16A H 0.2366 -1.0546 -0.0946 0.057 Uiso 1 1 calc R
C17 C 0.7063(6) -0.0683(5) 0.5350(5) 0.0473(19) Uani 1 1 d .
H17A H 0.7326 -0.0163 0.5252 0.057 Uiso 1 1 calc R
C18 C 0.7228(7) -0.6532(5) 0.4075(4) 0.0449(18) Uani 1 1 d .
C19 C 0.2207(7) -1.0845(5) -0.2122(5) 0.050(2) Uani 1 1 d .
H19A H 0.1890 -1.1480 -0.2307 0.060 Uiso 1 1 calc R
C20 C 0.1441(6) -0.5499(5) 0.2801(5) 0.0431(17) Uani 1 1 d .
H20A H 0.1672 -0.5088 0.3340 0.052 Uiso 1 1 calc R
C21 C 0.3324(7) -0.2793(5) 0.2633(4) 0.048(2) Uani 1 1 d .
C22 C 0.1188(6) -0.6402(5) 0.2631(4) 0.0413(17) Uani 1 1 d .
C23 C 0.2820(6) -0.9536(5) -0.2406(5) 0.0459(18) Uani 1 1 d .
H23A H 0.2923 -0.9288 -0.2779 0.055 Uiso 1 1 calc R
C24 C 0.5291(6) -0.2345(4) 0.3428(4) 0.0391(17) Uani 1 1 d .
C25 C 0.2411(7) -1.0467(5) -0.2641(5) 0.053(2) Uani 1 1 d .
H25A H 0.2270 -1.0848 -0.3177 0.063 Uiso 1 1 calc R
C26 C 0.6674(6) -0.1528(4) 0.4746(5) 0.0404(17) Uani 1 1 d .
C27 C 0.8248(6) -0.2100(4) 0.3422(4) 0.0397(17) Uani 1 1 d .
H27A H 0.8491 -0.1586 0.3313 0.048 Uiso 1 1 calc R
C28 C 0.0676(5) -0.6707(5) 0.1237(4) 0.0384(16) Uani 1 1 d .
C29 C 0.1261(6) -0.7115(5) -0.0574(4) 0.0431(17) Uani 1 1 d .
C30 C 0.9240(6) -0.3982(4) 0.3397(5) 0.0406(17) Uani 1 1 d .
H30A H 0.9645 -0.3910 0.3009 0.049 Uiso 1 1 calc R
H30B H 0.9846 -0.3735 0.3916 0.049 Uiso 1 1 calc R
C31 C 0.1075(6) -0.7482(5) -0.0028(5) 0.0396(16) Uani 1 1 d .
C32 C 0.8863(6) -0.2646(4) 0.3340(4) 0.0385(16) Uani 1 1 d .
C33 C 0.2947(6) -0.3574(5) 0.2753(4) 0.0430(18) Uani 1 1 d .
C34 C 0.0198(6) -0.7379(5) 0.0397(4) 0.0375(16) Uani 1 1 d .
H34A H -0.0356 -0.7214 0.0101 0.045 Uiso 1 1 calc R
H34B H -0.0251 -0.7971 0.0378 0.045 Uiso 1 1 calc R
C35 C 0.7269(6) -0.2311(4) 0.3667(4) 0.0402(17) Uani 1 1 d .
C36 C 0.8248(6) -0.5313(4) 0.3684(5) 0.0401(17) Uani 1 1 d .
H36A H 0.8455 -0.4904 0.4221 0.048 Uiso 1 1 calc R
C37 C 0.7609(6) -0.7179(5) 0.1325(4) 0.0405(17) Uani 1 1 d .
H37A H 0.7514 -0.7763 0.1343 0.049 Uiso 1 1 calc R
H37B H 0.8324 -0.6968 0.1185 0.049 Uiso 1 1 calc R
C38 C 0.4504(7) -0.2178(5) 0.2955(4) 0.0425(17) Uani 1 1 d .
H38A H 0.4749 -0.1662 0.2849 0.051 Uiso 1 1 calc R
C39 C 0.6296(6) -0.2297(5) 0.4876(5) 0.0405(17) Uani 1 1 d .
C40 C 0.7634(6) -0.6205(5) 0.3469(4) 0.0349(15) Uani 1 1 d .
C41 C 0.1376(6) -0.5175(5) 0.2243(5) 0.0434(18) Uani 1 1 d .
C42 C 0.5897(6) -0.3158(5) 0.4142(5) 0.0444(19) Uani 1 1 d .
H42A H 0.5631 -0.3707 0.4245 0.053 Uiso 1 1 calc R
C43 C 0.5433(6) -0.7867(4) 0.0580(4) 0.0368(16) Uani 1 1 d .
H43A H 0.5314 -0.8120 0.0948 0.044 Uiso 1 1 calc R
C44 C 0.2496(6) -0.8109(4) -0.0292(4) 0.0351(15) Uani 1 1 d .
C45 C 0.6563(6) -0.1736(5) 0.3876(5) 0.0430(18) Uani 1 1 d .
H45A H 0.6827 -0.1185 0.3776 0.052 Uiso 1 1 calc R
C46 C 0.6902(6) -0.3077(4) 0.3818(4) 0.0346(15) Uani 1 1 d .
C47 C 0.2879(6) -0.9370(5) -0.1070(4) 0.0405(17) Uani 1 1 d .
C48 C 0.7416(6) -0.6801(4) 0.2694(4) 0.0373(16) Uani 1 1 d .
H48A H 0.7016 -0.7427 0.2539 0.045 Uiso 1 1 calc R
C49 C 0.1710(6) -0.7984(4) 0.0105(4) 0.0374(16) Uani 1 1 d .
H49A H 0.1597 -0.8240 0.0472 0.045 Uiso 1 1 calc R
C50 C 0.3544(6) -0.7969(4) -0.1230(4) 0.0363(15) Uani 1 1 d .
H50A H 0.3666 -0.7705 -0.1619 0.044 Uiso 1 1 calc R
C51 C 0.1003(6) -0.5786(5) 0.1445(5) 0.0404(17) Uani 1 1 d .
C52 C 0.4483(6) -0.8046(5) -0.0031(4) 0.0375(16) Uani 1 1 d .
C53 C 0.8513(6) -0.3415(4) 0.3470(4) 0.0362(15) Uani 1 1 d .
C54 C 0.0795(6) -0.6980(5) 0.1854(4) 0.0401(17) Uani 1 1 d .
H54A H 0.0592 -0.7601 0.1721 0.048 Uiso 1 1 calc R
C55 C 0.3073(6) -0.8978(5) -0.1600(4) 0.0385(16) Uani 1 1 d .
C56 C 0.8585(6) -0.4976(5) 0.3149(4) 0.0364(16) Uani 1 1 d .
C57 C 0.2674(6) -0.7739(5) -0.0830(4) 0.0356(15) Uani 1 1 d .
C58 C 0.3220(6) -0.8642(4) -0.0221(4) 0.0377(16) Uani 1 1 d .
H58A H 0.3097 -0.8902 0.0171 0.045 Uiso 1 1 calc R
C59 C 0.4935(6) -0.3113(4) 0.3567(4) 0.0360(16) Uani 1 1 d .
C60 C 0.7765(6) -0.6511(4) 0.2139(4) 0.0328(15) Uani 1 1 d .
C61 C 0.7513(6) -0.3628(4) 0.3713(4) 0.0354(15) Uani 1 1 d .
H61A H 0.7258 -0.4154 0.3804 0.043 Uiso 1 1 calc R
C62 C 0.6555(6) -0.7326(4) 0.0668(4) 0.0330(15) Uani 1 1 d .
C63 C 0.8328(6) -0.5581(5) 0.2371(4) 0.0363(16) Uani 1 1 d .
C64 C 0.4658(6) -0.7671(4) -0.0571(4) 0.0354(16) Uani 1 1 d .
C65 C 0.3768(6) -0.3737(4) 0.3207(5) 0.0410(17) Uani 1 1 d .
H65A H 0.3539 -0.4278 0.3276 0.049 Uiso 1 1 calc R
C66 C 0.6718(6) -0.6949(4) 0.0121(4) 0.0356(16) Uani 1 1 d .
C67 C 0.2060(6) -0.7224(4) -0.0984(4) 0.0364(16) Uani 1 1 d .
H67A H 0.2182 -0.6965 -0.1348 0.044 Uiso 1 1 calc R
C68 C 0.5775(6) -0.7122(5) -0.0498(4) 0.0378(16) Uani 1 1 d .
H68A H 0.5889 -0.6869 -0.0867 0.045 Uiso 1 1 calc R
C69 C 0.4287(11) -0.0247(9) 0.0833(12) 0.260(16) Uani 1 1 d .
H69A H 0.4522 0.0240 0.0656 0.312 Uiso 1 1 calc R
H69B H 0.4713 -0.0638 0.0680 0.312 Uiso 1 1 calc R
C70 C 0.5980(9) 0.1254(6) 0.5112(7) 0.075(3) Uani 1 1 d .
H70A H 0.5657 0.1682 0.5028 0.090 Uiso 1 1 calc R
H70B H 0.5546 0.0969 0.5404 0.090 Uiso 1 1 calc R
C71 C 0.420(2) 0.3427(8) 0.1925(10) 0.211(12) Uani 1 1 d .
H71A H 0.4754 0.3419 0.1622 0.253 Uiso 1 1 calc R
H71B H 0.3490 0.3408 0.1585 0.253 Uiso 1 1 calc R
C72 C -0.0197(11) -0.9907(7) -0.1836(12) 0.168(9) Uani 1 1 d .
H72A H 0.0569 -0.9429 -0.1714 0.202 Uiso 1 1 calc R
H72B H -0.0397 -1.0403 -0.2361 0.202 Uiso 1 1 calc R
C73 C 0.5256(12) -0.4500(9) 0.1357(10) 0.130(5) Uani 1 1 d .
H73A H 0.5453 -0.4059 0.1127 0.156 Uiso 1 1 calc R
H73B H 0.5345 -0.4161 0.1919 0.156 Uiso 1 1 calc R
C74 C 1.0117(11) 0.0690(19) 0.3918(19) 0.37(2) Uani 1 1 d .
H74A H 0.9690 0.0353 0.3343 0.440 Uiso 1 1 d R
H74B H 1.0973 0.0928 0.4032 0.440 Uiso 1 1 d R
Cl1 Cl 0.2911(6) -0.0803(5) 0.0509(3) 0.198(3) Uani 1 1 d .
Cl2 Cl 0.4521(3) 0.0268(3) 0.2079(2) 0.1416(17) Uani 1 1 d .
Cl3 Cl 0.7455(3) 0.18397(18) 0.56799(18) 0.0849(8) Uani 1 1 d .
Cl4 Cl 0.5787(2) 0.04214(17) 0.41868(15) 0.0719(7) Uani 1 1 d .
Cl5 Cl 0.4755(5) 0.4370(2) 0.2674(2) 0.1448(18) Uani 1 1 d .
Cl6 Cl 0.3797(2) 0.24267(16) 0.20484(16) 0.0743(7) Uani 1 1 d .
Cl7 Cl -0.1229(5) -0.9516(4) -0.1776(3) 0.173(2) Uani 1 1 d .
Cl8 Cl -0.0253(4) -1.0353(3) -0.0960(3) 0.1391(16) Uani 1 1 d .
Cl9 Cl 0.3837(3) -0.5197(4) 0.0886(4) 0.236(4) Uani 1 1 d .
Cl10 Cl 0.6213(4) -0.4949(4) 0.1334(4) 0.172(2) Uani 1 1 d .
Cl11 Cl 0.9696(11) 0.0317(6) 0.4511(6) 0.318(5) Uani 1 1 d .
Cl12 Cl 0.9434(7) 0.1764(8) 0.4698(5) 0.325(6) Uani 1 1 d .

loop_
_atom_site_aniso_label
_atom_site_aniso_U_11
_atom_site_aniso_U_22
_atom_site_aniso_U_33
_atom_site_aniso_U_23
_atom_site_aniso_U_13
_atom_site_aniso_U_12
O1 0.058(3) 0.065(4) 0.048(3) 0.022(3) 0.007(3) 0.038(3)
O2 0.043(3) 0.041(3) 0.053(3) 0.018(3) 0.022(3) 0.007(2)
O3 0.050(3) 0.050(3) 0.044(3) 0.021(3) 0.013(3) 0.028(3)
O4 0.041(3) 0.039(3) 0.040(3) 0.018(2) 0.012(2) 0.011(2)
O5 0.038(3) 0.048(3) 0.039(3) 0.017(2) 0.013(2) 0.014(2)
O6 0.049(3) 0.046(3) 0.048(3) 0.018(3) 0.011(3) 0.024(3)
C1 0.081(7) 0.092(7) 0.053(6) 0.031(6) 0.031(5) 0.036(6)
C2 0.115(8) 0.044(5) 0.050(6) 0.025(4) 0.035(6) 0.024(5)
C3 0.057(5) 0.048(5) 0.052(5) 0.019(4) 0.012(4) 0.019(4)
C4 0.053(5) 0.070(6) 0.048(5) 0.028(5) 0.020(4) 0.028(4)
C5 0.077(6) 0.060(5) 0.059(6) 0.028(5) 0.015(5) 0.043(5)
C6 0.043(5) 0.070(6) 0.055(5) 0.026(5) 0.010(4) 0.020(4)
C7 0.052(5) 0.068(6) 0.057(6) 0.016(5) -0.015(4) 0.023(5)
C8 0.066(6) 0.065(5) 0.084(7) 0.040(5) 0.051(6) 0.036(5)
C9 0.029(4) 0.040(4) 0.078(6) -0.001(4) -0.001(4) 0.017(3)
C10 0.083(7) 0.087(7) 0.052(6) 0.040(5) 0.003(5) 0.034(6)
C11 0.049(5) 0.062(5) 0.064(6) 0.029(5) 0.027(5) 0.003(4)
C12 0.037(4) 0.073(6) 0.035(4) 0.018(4) 0.005(3) 0.027(4)
C13 0.063(5) 0.062(5) 0.041(5) 0.024(4) 0.013(4) 0.037(4)
C14 0.054(5) 0.057(5) 0.039(5) 0.029(4) 0.015(4) 0.018(4)
C15 0.043(4) 0.068(5) 0.053(5) 0.040(4) 0.018(4) 0.031(4)
C16 0.044(4) 0.040(4) 0.046(5) 0.011(4) 0.005(4) 0.015(3)
C17 0.039(4) 0.040(4) 0.054(5) 0.019(4) 0.007(4) 0.010(3)
C18 0.063(5) 0.050(4) 0.036(4) 0.024(4) 0.024(4) 0.030(4)
C19 0.047(5) 0.032(4) 0.054(5) 0.008(4) 0.000(4) 0.015(3)
C20 0.032(4) 0.051(4) 0.038(4) 0.010(4) 0.005(3) 0.019(3)
C21 0.067(5) 0.058(5) 0.028(4) 0.013(4) 0.013(4) 0.047(4)
C22 0.022(3) 0.050(4) 0.042(5) 0.010(4) 0.008(3) 0.013(3)
C23 0.042(4) 0.047(4) 0.039(4) 0.011(4) 0.005(4) 0.019(4)
C24 0.043(4) 0.032(4) 0.044(4) 0.015(3) 0.017(4) 0.016(3)
C25 0.054(5) 0.045(4) 0.037(5) -0.004(4) 0.002(4) 0.023(4)
C26 0.035(4) 0.032(4) 0.053(5) 0.024(4) 0.007(3) 0.009(3)
C27 0.050(4) 0.032(4) 0.039(4) 0.023(3) 0.017(4) 0.008(3)
C28 0.022(3) 0.042(4) 0.046(5) 0.013(3) 0.009(3) 0.013(3)
C29 0.037(4) 0.045(4) 0.040(4) 0.010(3) 0.002(3) 0.020(3)
C30 0.035(4) 0.034(4) 0.039(4) 0.006(3) 0.012(3) 0.007(3)
C31 0.030(4) 0.043(4) 0.045(4) 0.019(3) 0.011(3) 0.015(3)
C32 0.035(4) 0.034(4) 0.039(4) 0.012(3) 0.007(3) 0.010(3)
C33 0.036(4) 0.041(4) 0.037(4) -0.003(3) 0.008(3) 0.019(3)
C34 0.032(4) 0.039(4) 0.037(4) 0.014(3) 0.007(3) 0.013(3)
C35 0.038(4) 0.026(3) 0.042(4) 0.010(3) 0.003(3) 0.004(3)
C36 0.035(4) 0.029(3) 0.045(5) 0.006(3) 0.013(3) 0.009(3)
C37 0.046(4) 0.039(4) 0.045(5) 0.019(3) 0.018(4) 0.025(3)
C38 0.048(4) 0.037(4) 0.045(5) 0.014(3) 0.011(4) 0.026(3)
C39 0.038(4) 0.044(4) 0.047(5) 0.023(4) 0.012(4) 0.021(3)
C40 0.030(3) 0.044(4) 0.038(4) 0.019(3) 0.011(3) 0.021(3)
C41 0.022(3) 0.047(4) 0.049(5) 0.011(4) 0.001(3) 0.016(3)
C42 0.030(4) 0.033(4) 0.081(6) 0.035(4) 0.017(4) 0.014(3)
C43 0.043(4) 0.041(4) 0.032(4) 0.018(3) 0.015(3) 0.020(3)
C44 0.038(4) 0.030(3) 0.036(4) 0.014(3) 0.010(3) 0.015(3)
C45 0.041(4) 0.044(4) 0.054(5) 0.029(4) 0.021(4) 0.018(3)
C46 0.029(3) 0.027(3) 0.035(4) 0.009(3) 0.005(3) 0.003(3)
C47 0.050(4) 0.036(4) 0.041(4) 0.017(3) 0.018(4) 0.021(3)
C48 0.039(4) 0.032(3) 0.047(5) 0.017(3) 0.014(3) 0.020(3)
C49 0.031(4) 0.029(3) 0.044(4) 0.014(3) 0.008(3) 0.005(3)
C50 0.045(4) 0.038(4) 0.028(4) 0.015(3) 0.012(3) 0.017(3)
C51 0.031(4) 0.054(4) 0.043(5) 0.021(4) 0.018(3) 0.021(3)
C52 0.032(4) 0.039(4) 0.043(4) 0.015(3) 0.011(3) 0.018(3)
C53 0.026(3) 0.032(3) 0.036(4) 0.009(3) 0.001(3) 0.004(3)
C54 0.028(4) 0.040(4) 0.046(5) 0.012(4) 0.015(3) 0.012(3)
C55 0.035(4) 0.041(4) 0.039(4) 0.014(3) 0.010(3) 0.019(3)
C56 0.030(4) 0.038(4) 0.038(4) 0.016(3) 0.007(3) 0.013(3)
C57 0.027(3) 0.041(4) 0.039(4) 0.017(3) 0.009(3) 0.015(3)
C58 0.042(4) 0.033(4) 0.047(4) 0.024(3) 0.014(4) 0.017(3)
C59 0.030(4) 0.039(4) 0.039(4) 0.016(3) 0.008(3) 0.015(3)
C60 0.032(3) 0.036(4) 0.034(4) 0.013(3) 0.005(3) 0.021(3)
C61 0.040(4) 0.026(3) 0.034(4) 0.012(3) 0.008(3) 0.008(3)
C62 0.035(4) 0.039(4) 0.027(4) 0.013(3) 0.009(3) 0.018(3)
C63 0.032(4) 0.040(4) 0.043(4) 0.023(3) 0.011(3) 0.016(3)
C64 0.036(4) 0.035(4) 0.041(4) 0.018(3) 0.014(3) 0.019(3)
C65 0.032(4) 0.028(3) 0.063(5) 0.018(3) 0.010(4) 0.014(3)
C66 0.031(4) 0.034(3) 0.039(4) 0.010(3) 0.016(3) 0.013(3)
C67 0.039(4) 0.036(4) 0.041(4) 0.021(3) 0.014(3) 0.019(3)
C68 0.035(4) 0.049(4) 0.031(4) 0.021(3) 0.010(3) 0.013(3)
C69 0.062(7) 0.114(10) 0.35(3) -0.170(14) 0.055(12) 0.013(7)
C70 0.072(7) 0.053(5) 0.100(9) 0.029(6) 0.041(6) 0.021(5)
C71 0.44(4) 0.057(8) 0.136(14) 0.056(9) 0.13(2) 0.069(15)
C72 0.070(8) 0.033(5) 0.29(2) -0.015(9) -0.003(11) 0.013(5)
C73 0.113(11) 0.099(10) 0.154(15) 0.055(10) -0.004(10) 0.036(9)
C74 0.046(7) 0.60(5) 0.77(6) 0.67(5) 0.121(18) 0.117(15)
Cl1 0.227(7) 0.239(6) 0.130(4) 0.054(4) 0.038(4) 0.130(6)
Cl2 0.108(3) 0.124(3) 0.117(3) -0.020(2) -0.006(2) 0.053(2)
Cl3 0.0870(19) 0.0723(16) 0.080(2) 0.0224(15) 0.0166(16) 0.0276(15)
Cl4 0.0845(17) 0.0683(15) 0.0656(16) 0.0289(13) 0.0207(14) 0.0349(13)
Cl5 0.228(5) 0.0664(19) 0.090(3) 0.0174(19) 0.043(3) 0.016(3)
Cl6 0.0880(18) 0.0642(15) 0.0755(18) 0.0324(13) 0.0318(15) 0.0298(13)
Cl7 0.157(4) 0.200(5) 0.158(5) 0.070(4) 0.016(4) 0.092(4)
Cl8 0.165(4) 0.108(3) 0.155(4) 0.073(3) 0.061(3) 0.041(3)
Cl9 0.068(2) 0.287(7) 0.376(9) 0.282(7) -0.031(3) -0.004(3)
Cl10 0.153(4) 0.249(5) 0.297(7) 0.215(5) 0.159(5) 0.153(4)
Cl11 0.404(14) 0.253(9) 0.255(10) 0.076(8) 0.048(10) 0.145(10)
Cl12 0.220(8) 0.441(14) 0.171(6) -0.025(7) -0.029(6) 0.176(9)

loop_
_atom_type_symbol
_atom_type_description
_atom_type_scat_dispersion_real
_atom_type_scat_dispersion_imag
_atom_type_scat_source
C C 0.0033 0.0016 'International Tables Vol C Tables 4.2.6.8 and 6.1.1.4'
H H 0.0000 0.0000 'International Tables Vol C Tables 4.2.6.8 and 6.1.1.4'
O O 0.0106 0.0060 'International Tables Vol C Tables 4.2.6.8 and 6.1.1.4'
Cl Cl 0.1484 0.1585 'International Tables Vol C Tables 4.2.6.8 and 6.1.1.4'

loop_
_geom_angle_atom_site_label_1
_geom_angle_atom_site_label_2
_geom_angle_atom_site_label_3
_geom_angle
C21 O1 C5 119.3(7)
C32 O2 C11 117.8(6)
C29 O3 C13 117.6(6)
C63 O4 H4 109.5
C66 O5 C14 118.0(6)
C51 O6 H6 109.5
C12 C1 H1A 109.5
C12 C1 H1B 109.5
H1A C1 H1B 109.5
C12 C1 H1C 109.5
H1A C1 H1C 109.5
H1B C1 H1C 109.5
C18 C2 H2A 109.5
C18 C2 H2B 109.5
H2A C2 H2B 109.5
C18 C2 H2C 109.5
H2A C2 H2C 109.5
H2B C2 H2C 109.5
C17 C3 C4 121.0(8)
C17 C3 H3A 119.5
C4 C3 H3A 119.5
C15 C4 C3 120.7(8)
C15 C4 H4A 119.6
C3 C4 H4A 119.6
O1 C5 H5A 109.5
O1 C5 H5B 109.5
H5A C5 H5B 109.5
O1 C5 H5C 109.5
H5A C5 H5C 109.5
H5B C5 H5C 109.5
C12 C6 H6A 109.5
C12 C6 H6B 109.5
H6A C6 H6B 109.5
C12 C6 H6C 109.5
H6A C6 H6C 109.5
H6B C6 H6C 109.5
C12 C7 H7A 109.5
C12 C7 H7B 109.5
H7A C7 H7B 109.5
C12 C7 H7C 109.5
H7A C7 H7C 109.5
H7B C7 H7C 109.5
C18 C8 H8A 109.5
C18 C8 H8B 109.5
H8A C8 H8B 109.5
C18 C8 H8C 109.5
H8A C8 H8C 109.5
H8B C8 H8C 109.5
C33 C9 C41 117.1(6)
C33 C9 H9A 121.5
C41 C9 H9A 121.5
C18 C10 H10A 109.5
C18 C10 H10B 109.5
H10A C10 H10B 109.5
C18 C10 H10C 109.5
H10A C10 H10C 109.5
H10B C10 H10C 109.5
O2 C11 H11A 109.5
O2 C11 H11B 109.5
H11A C11 H11B 109.5
O2 C11 H11C 109.5
H11A C11 H11C 109.5
H11B C11 H11C 109.5
C1 C12 C7 109.6(7)
C1 C12 C6 110.2(7)
C7 C12 C6 106.9(7)
C1 C12 C22 109.2(6)
C7 C12 C22 109.9(7)
C6 C12 C22 111.0(7)
O3 C13 H13A 109.5
O3 C13 H13B 109.5
H13A C13 H13B 109.5
O3 C13 H13C 109.5
H13A C13 H13C 109.5
H13B C13 H13C 109.5
O5 C14 H14A 109.5
O5 C14 H14B 109.4
H14A C14 H14B 109.5
O5 C14 H14C 109.5
H14A C14 H14C 109.5
H14B C14 H14C 109.5
C4 C15 C39 118.5(7)
C4 C15 H15A 120.7
C39 C15 H15A 120.7
C47 C16 C19 118.7(8)
C47 C16 H16A 120.6
C19 C16 H16A 120.7
C26 C17 C3 118.7(7)
C26 C17 H17A 120.6
C3 C17 H17A 120.6
C2 C18 C40 113.7(6)
C2 C18 C8 107.2(7)
C40 C18 C8 108.1(6)
C2 C18 C10 109.9(7)
C40 C18 C10 111.0(7)
C8 C18 C10 106.7(7)
C25 C19 C16 120.0(7)
C25 C19 H19A 120.0
C16 C19 H19A 120.0
C41 C20 C22 123.9(7)
C41 C20 H20A 118.1
C22 C20 H20A 118.1
O1 C21 C33 115.8(7)
O1 C21 C38 122.1(7)
C33 C21 C38 122.1(7)
C54 C22 C20 116.5(7)
C54 C22 C12 124.6(7)
C20 C22 C12 118.9(7)
C25 C23 C55 118.1(7)
C25 C23 H23A 120.9
C55 C23 H23A 120.9
C38 C24 C59 120.7(7)
C38 C24 C45 126.4(6)
C59 C24 C45 112.8(6)
C19 C25 C23 122.1(7)
C19 C25 H25A 118.9
C23 C25 H25A 118.9
C17 C26 C39 121.7(7)
C17 C26 C45 125.6(6)
C39 C26 C45 112.7(6)
C32 C27 C35 119.3(6)
C32 C27 H27A 120.3
C35 C27 H27A 120.3
C51 C28 C54 117.5(7)
C51 C28 C34 121.9(7)
C54 C28 C34 120.6(6)
O3 C29 C31 114.9(6)
O3 C29 C67 122.4(7)
C31 C29 C67 122.6(6)
C56 C30 C53 116.4(6)
C56 C30 H30A 108.2
C53 C30 H30A 108.2
C56 C30 H30B 108.2
C53 C30 H30B 108.2
H30A C30 H30B 107.4
C29 C31 C49 118.3(6)
C29 C31 C34 122.4(6)
C49 C31 C34 119.3(6)
O2 C32 C27 122.7(6)
O2 C32 C53 115.4(6)
C27 C32 C53 121.9(6)
C65 C33 C21 117.9(7)
C65 C33 C9 121.3(7)
C21 C33 C9 120.6(7)
C28 C34 C31 116.2(6)
C28 C34 H34A 108.2
C31 C34 H34A 108.2
C28 C34 H34B 108.2
C31 C34 H34B 108.2
H34A C34 H34B 107.4
C27 C35 C46 120.3(6)
C27 C35 C45 126.6(6)
C46 C35 C45 112.9(6)
C40 C36 C56 122.9(7)
C40 C36 H36A 118.5
C56 C36 H36A 118.5
C60 C37 C62 114.0(5)
C60 C37 H37A 108.7
C62 C37 H37A 108.7
C60 C37 H37B 108.7
C62 C37 H37B 108.7
H37A C37 H37B 107.6
C24 C38 C21 118.4(7)
C24 C38 H38A 120.8
C21 C38 H38A 120.8
C26 C39 C15 119.3(7)
C26 C39 C42 113.9(7)
C15 C39 C42 126.8(7)
C36 C40 C48 117.7(6)
C36 C40 C18 120.6(6)
C48 C40 C18 121.7(6)
C20 C41 C51 118.1(7)
C20 C41 C9 123.2(7)
C51 C41 C9 118.7(7)
C39 C42 C46 105.9(5)
C39 C42 C59 104.0(5)
C46 C42 C59 107.2(6)
C39 C42 H42A 113.0
C46 C42 H42A 113.0
C59 C42 H42A 113.0
C62 C43 C52 121.5(6)
C62 C43 H43A 119.2
C52 C43 H43A 119.2
C49 C44 C57 120.6(6)
C49 C44 C58 126.5(6)
C57 C44 C58 112.9(6)
C24 C45 C35 107.0(6)
C24 C45 C26 104.6(5)
C35 C45 C26 104.6(6)
C24 C45 H45A 113.3
C35 C45 H45A 113.3
C26 C45 H45A 113.3
C61 C46 C35 119.5(6)
C61 C46 C42 127.2(6)
C35 C46 C42 113.1(6)
C16 C47 C55 121.6(7)
C16 C47 C58 127.4(7)
C55 C47 C58 110.9(6)
C60 C48 C40 122.2(6)
C60 C48 H48A 118.9
C40 C48 H48A 118.9
C44 C49 C31 120.5(7)
C44 C49 H49A 119.7
C31 C49 H49A 119.8
C55 C50 C64 105.1(5)
C55 C50 C57 105.0(5)
C64 C50 C57 106.6(5)
C55 C50 H50A 113.1
C64 C50 H50A 113.1
C57 C50 H50A 113.1
O6 C51 C28 122.4(7)
O6 C51 C41 117.0(7)
C28 C51 C41 120.5(7)
C43 C52 C64 119.2(6)
C43 C52 C58 127.8(7)
C64 C52 C58 112.9(6)
C32 C53 C61 118.4(6)
C32 C53 C30 120.0(6)
C61 C53 C30 121.5(6)
C22 C54 C28 123.4(7)
C22 C54 H54A 118.3
C28 C54 H54A 118.3
C47 C55 C23 119.4(7)
C47 C55 C50 114.5(6)
C23 C55 C50 126.2(7)
C63 C56 C36 118.4(6)
C63 C56 C30 119.7(6)
C36 C56 C30 121.9(6)
C44 C57 C67 121.1(6)
C44 C57 C50 113.4(6)
C67 C57 C50 125.5(6)
C44 C58 C52 108.2(5)
C44 C58 C47 105.0(6)
C52 C58 C47 104.9(5)
C44 C58 H58A 112.7
C52 C58 H58A 112.7
C47 C58 H58A 112.7
C24 C59 C65 119.7(6)
C24 C59 C42 113.5(6)
C65 C59 C42 126.8(6)
C48 C60 C63 118.2(6)
C48 C60 C37 120.8(6)
C63 C60 C37 120.9(6)
C46 C61 C53 120.6(6)
C46 C61 H61A 119.7
C53 C61 H61A 119.7
C43 C62 C66 118.6(6)
C43 C62 C37 120.6(6)
C66 C62 C37 120.7(6)
O4 C63 C56 117.6(6)
O4 C63 C60 122.0(6)
C56 C63 C60 120.4(6)
C68 C64 C52 120.7(7)
C68 C64 C50 126.3(6)
C52 C64 C50 112.9(6)
C33 C65 C59 121.1(6)
C33 C65 H65A 119.5
C59 C65 H65A 119.5
O5 C66 C68 123.6(6)
O5 C66 C62 115.7(6)
C68 C66 C62 120.7(6)
C29 C67 C57 116.8(6)
C29 C67 H67A 121.6
C57 C67 H67A 121.6
C64 C68 C66 119.2(6)
C64 C68 H68A 120.4
C66 C68 H68A 120.4
Cl1 C69 Cl2 98.8(9)
Cl1 C69 H69A 112.0
Cl2 C69 H69A 112.0
Cl1 C69 H69B 112.0
Cl2 C69 H69B 112.0
H69A C69 H69B 109.7
Cl3 C70 Cl4 111.4(5)
Cl3 C70 H70A 109.4
Cl4 C70 H70A 109.4
Cl3 C70 H70B 109.4
Cl4 C70 H70B 109.4
H70A C70 H70B 108.0
Cl5 C71 Cl6 120.3(10)
Cl5 C71 H71A 107.3
Cl6 C71 H71A 107.3
Cl5 C71 H71B 107.2
Cl6 C71 H71B 107.2
H71A C71 H71B 106.9
Cl7 C72 Cl8 98.3(9)
Cl7 C72 H72A 112.1
Cl8 C72 H72A 112.1
Cl7 C72 H72B 112.1
Cl8 C72 H72B 112.1
H72A C72 H72B 109.7
Cl10 C73 Cl9 117.7(9)
Cl10 C73 H73A 107.9
Cl9 C73 H73A 107.9
Cl10 C73 H73B 107.9
Cl9 C73 H73B 107.9
H73A C73 H73B 107.2
Cl11 C74 H74A 119.7
Cl11 C74 H74B 114.1
H74A C74 H74B 112.3

loop_
_geom_bond_atom_site_label_1
_geom_bond_atom_site_label_2
_geom_bond_distance
O1 C21 1.361(9)
O1 C5 1.431(9)
O2 C32 1.378(8)
O2 C11 1.429(9)
O3 C29 1.388(8)
O3 C13 1.438(9)
O4 C63 1.374(8)
O4 H4 0.8400
O5 C66 1.376(8)
O5 C14 1.400(8)
O6 C51 1.385(9)
O6 H6 0.8400
C1 C12 1.504(11)
C1 H1A 0.9800
C1 H1B 0.9800
C1 H1C 0.9800
C2 C18 1.520(11)
C2 H2A 0.9800
C2 H2B 0.9800
C2 H2C 0.9800
C3 C17 1.385(11)
C3 C4 1.391(11)
C3 H3A 0.9500
C4 C15 1.381(11)
C4 H4A 0.9500
C5 H5A 0.9800
C5 H5B 0.9800
C5 H5C 0.9800
C6 C12 1.538(12)
C6 H6A 0.9800
C6 H6B 0.9800
C6 H6C 0.9800
C7 C12 1.528(11)
C7 H7A 0.9800
C7 H7B 0.9800
C7 H7C 0.9800
C8 C18 1.560(10)
C8 H8A 0.9800
C8 H8B 0.9800
C8 H8C 0.9800
C9 C33 1.510(10)
C9 C41 1.515(10)
C9 H9A 0.9500
C10 C18 1.570(12)
C10 H10A 0.9800
C10 H10B 0.9800
C10 H10C 0.9800
C11 H11A 0.9800
C11 H11B 0.9800
C11 H11C 0.9800
C12 C22 1.540(11)
C13 H13A 0.9800
C13 H13B 0.9800
C13 H13C 0.9800
C14 H14A 0.9800
C14 H14B 0.9800
C14 H14C 0.9800
C15 C39 1.422(10)
C15 H15A 0.9500
C16 C47 1.384(10)
C16 C19 1.410(11)
C16 H16A 0.9500
C17 C26 1.376(10)
C17 H17A 0.9500
C18 C40 1.542(9)
C19 C25 1.371(11)
C19 H19A 0.9500
C20 C41 1.355(10)
C20 C22 1.395(10)
C20 H20A 0.9500
C21 C33 1.394(11)
C21 C38 1.416(11)
C22 C54 1.357(10)
C23 C25 1.401(11)
C23 C55 1.411(10)
C23 H23A 0.9500
C24 C38 1.384(10)
C24 C59 1.393(9)
C24 C45 1.516(10)
C25 H25A 0.9500
C26 C39 1.388(9)
C26 C45 1.531(11)
C27 C32 1.385(9)
C27 C35 1.394(9)
C27 H27A 0.9500
C28 C51 1.400(10)
C28 C54 1.400(10)
C28 C34 1.487(10)
C29 C31 1.401(10)
C29 C67 1.406(9)
C30 C56 1.513(9)
C30 C53 1.528(9)
C30 H30A 0.9900
C30 H30B 0.9900
C31 C49 1.402(9)
C31 C34 1.507(9)
C32 C53 1.385(9)
C33 C65 1.389(10)
C34 H34A 0.9900
C34 H34B 0.9900
C35 C46 1.403(9)
C35 C45 1.535(9)
C36 C40 1.365(9)
C36 C56 1.397(10)
C36 H36A 0.9500
C37 C60 1.510(9)
C37 C62 1.543(10)
C37 H37A 0.9900
C37 H37B 0.9900
C38 H38A 0.9500
C39 C42 1.508(10)
C40 C48 1.392(10)
C41 C51 1.403(10)
C42 C46 1.504(9)
C42 C59 1.524(10)
C42 H42A 1.0000
C43 C62 1.390(9)
C43 C52 1.384(10)
C43 H43A 0.9500
C44 C49 1.380(9)
C44 C57 1.390(9)
C44 C58 1.507(8)
C45 H45A 1.0000
C46 C61 1.388(9)
C47 C55 1.404(10)
C47 C58 1.546(10)
C48 C60 1.394(9)
C48 H48A 0.9500
C49 H49A 0.9500
C50 C55 1.503(9)
C50 C64 1.519(10)
C50 C57 1.525(9)
C50 H50A 1.0000
C52 C64 1.399(9)
C52 C58 1.515(9)
C53 C61 1.415(9)
C54 H54A 0.9500
C56 C63 1.390(10)
C57 C67 1.413(9)
C58 H58A 1.0000
C59 C65 1.408(10)
C60 C63 1.408(9)
C61 H61A 0.9500
C62 C66 1.409(9)
C64 C68 1.396(9)
C65 H65A 0.9500
C66 C68 1.392(10)
C67 H67A 0.9500
C68 H68A 0.9500
C69 Cl1 1.595(13)
C69 Cl2 2.14(2)
C69 H69A 0.9900
C69 H69B 0.9900
C70 Cl3 1.752(11)
C70 Cl4 1.763(10)
C70 H70A 0.9900
C70 H70B 0.9900
C71 Cl5 1.588(15)
C71 Cl6 1.751(12)
C71 H71A 0.9900
C71 H71B 0.9900
C72 Cl7 1.653(12)
C72 Cl8 2.05(2)
C72 H72A 0.9900
C72 H72B 0.9900
C73 Cl10 1.629(14)
C73 Cl9 1.691(15)
C73 H73A 0.9900
C73 H73B 0.9900
C74 Cl11 1.567(19)
C74 H74A 0.9900
C74 H74B 0.9900

loop_
_geom_torsion_atom_site_label_1
_geom_torsion_atom_site_label_2
_geom_torsion_atom_site_label_3
_geom_torsion_atom_site_label_4
_geom_torsion
C17 C3 C4 C15 0.3(12)
C3 C4 C15 C39 -0.3(11)
C4 C3 C17 C26 0.2(12)
C47 C16 C19 C25 3.0(11)
C5 O1 C21 C33 178.6(6)
C5 O1 C21 C38 0.7(10)
C41 C20 C22 C54 -3.7(10)
C41 C20 C22 C12 177.6(6)
C1 C12 C22 C54 -114.8(8)
C7 C12 C22 C54 125.0(8)
C6 C12 C22 C54 6.9(9)
C1 C12 C22 C20 63.8(9)
C7 C12 C22 C20 -56.4(8)
C6 C12 C22 C20 -174.5(6)
C16 C19 C25 C23 -3.4(12)
C55 C23 C25 C19 2.7(11)
C3 C17 C26 C39 -0.6(11)
C3 C17 C26 C45 177.1(7)
C13 O3 C29 C31 178.6(7)
C13 O3 C29 C67 1.2(10)
O3 C29 C31 C49 -177.9(6)
C67 C29 C31 C49 -0.5(11)
O3 C29 C31 C34 3.9(10)
C67 C29 C31 C34 -178.6(7)
C11 O2 C32 C27 1.5(11)
C11 O2 C32 C53 -176.8(7)
C35 C27 C32 O2 -176.1(7)
C35 C27 C32 C53 2.1(11)
O1 C21 C33 C65 -177.7(6)
C38 C21 C33 C65 0.3(10)
O1 C21 C33 C9 -1.3(10)
C38 C21 C33 C9 176.6(7)
C41 C9 C33 C65 -31.4(11)
C41 C9 C33 C21 152.3(7)
C51 C28 C34 C31 80.0(8)
C54 C28 C34 C31 -101.1(7)
C29 C31 C34 C28 -103.3(8)
C49 C31 C34 C28 78.6(8)
C32 C27 C35 C46 -0.9(11)
C32 C27 C35 C45 172.9(7)
C59 C24 C38 C21 1.6(10)
C45 C24 C38 C21 -174.9(6)
O1 C21 C38 C24 175.3(6)
C33 C21 C38 C24 -2.6(10)
C17 C26 C39 C15 0.6(10)
C45 C26 C39 C15 -177.4(6)
C17 C26 C39 C42 179.7(6)
C45 C26 C39 C42 1.7(8)
C4 C15 C39 C26 -0.1(10)
C4 C15 C39 C42 -179.1(6)
C56 C36 C40 C48 4.8(10)
C56 C36 C40 C18 -176.7(6)
C2 C18 C40 C36 178.9(7)
C8 C18 C40 C36 60.0(9)
C10 C18 C40 C36 -56.6(9)
C2 C18 C40 C48 -2.7(10)
C8 C18 C40 C48 -121.5(7)
C10 C18 C40 C48 121.9(7)
C22 C20 C41 C51 1.8(10)
C22 C20 C41 C9 -179.1(6)
C33 C9 C41 C20 77.0(10)
C33 C9 C41 C51 -103.8(8)
C26 C39 C42 C46 55.4(7)
C15 C39 C42 C46 -125.5(7)
C26 C39 C42 C59 -57.4(7)
C15 C39 C42 C59 121.6(7)
C38 C24 C45 C35 -129.3(7)
C59 C24 C45 C35 54.0(8)
C38 C24 C45 C26 120.2(7)
C59 C24 C45 C26 -56.6(7)
C27 C35 C45 C24 130.8(8)
C46 C35 C45 C24 -55.1(8)
C27 C35 C45 C26 -118.6(8)
C46 C35 C45 C26 55.5(8)
C17 C26 C45 C24 -122.3(7)
C39 C26 C45 C24 55.6(7)
C17 C26 C45 C35 125.4(7)
C39 C26 C45 C35 -56.7(7)
C27 C35 C46 C61 -0.7(11)
C45 C35 C46 C61 -175.3(6)
C27 C35 C46 C42 175.1(7)
C45 C35 C46 C42 0.5(9)
C39 C42 C46 C61 119.1(7)
C59 C42 C46 C61 -130.3(7)
C39 C42 C46 C35 -56.3(8)
C59 C42 C46 C35 54.2(8)
C19 C16 C47 C55 -2.0(11)
C19 C16 C47 C58 -179.9(7)
C36 C40 C48 C60 -2.4(10)
C18 C40 C48 C60 179.1(6)
C57 C44 C49 C31 0.1(10)
C58 C44 C49 C31 -178.8(7)
C29 C31 C49 C44 0.0(10)
C34 C31 C49 C44 178.3(6)
C54 C28 C51 O6 179.6(6)
C34 C28 C51 O6 -1.4(9)
C54 C28 C51 C41 -3.4(9)
C34 C28 C51 C41 175.6(6)
C20 C41 C51 O6 179.1(6)
C9 C41 C51 O6 -0.1(9)
C20 C41 C51 C28 1.9(10)
C9 C41 C51 C28 -177.3(6)
C62 C43 C52 C64 -0.2(10)
C62 C43 C52 C58 177.9(6)
O2 C32 C53 C61 176.7(6)
C27 C32 C53 C61 -1.6(11)
O2 C32 C53 C30 0.1(10)
C27 C32 C53 C30 -178.1(7)
C56 C30 C53 C32 -150.9(7)
C56 C30 C53 C61 32.6(10)
C20 C22 C54 C28 2.1(9)
C12 C22 C54 C28 -179.3(6)
C51 C28 C54 C22 1.3(9)
C34 C28 C54 C22 -177.7(6)
C16 C47 C55 C23 1.5(10)
C58 C47 C55 C23 179.7(6)
C16 C47 C55 C50 -178.7(7)
C58 C47 C55 C50 -0.5(8)
C25 C23 C55 C47 -1.7(10)
C25 C23 C55 C50 178.5(7)
C64 C50 C55 C47 56.8(7)
C57 C50 C55 C47 -55.5(7)
C64 C50 C55 C23 -123.4(7)
C57 C50 C55 C23 124.3(7)
C40 C36 C56 C63 -3.0(10)
C40 C36 C56 C30 178.5(6)
C53 C30 C56 C63 102.2(8)
C53 C30 C56 C36 -79.3(9)
C49 C44 C57 C67 0.2(11)
C58 C44 C57 C67 179.2(6)
C49 C44 C57 C50 -178.2(6)
C58 C44 C57 C50 0.8(8)
C55 C50 C57 C44 55.8(8)
C64 C50 C57 C44 -55.3(7)
C55 C50 C57 C67 -122.5(7)
C64 C50 C57 C67 126.3(7)
C49 C44 C58 C52 -126.9(7)
C57 C44 C58 C52 54.1(8)
C49 C44 C58 C47 121.4(7)
C57 C44 C58 C47 -57.5(7)
C43 C52 C58 C44 128.0(7)
C64 C52 C58 C44 -53.8(7)
C43 C52 C58 C47 -120.3(7)
C64 C52 C58 C47 57.9(7)
C16 C47 C58 C44 -124.6(8)
C55 C47 C58 C44 57.4(7)
C16 C47 C58 C52 121.5(8)
C55 C47 C58 C52 -56.6(7)
C38 C24 C59 C65 1.6(10)
C45 C24 C59 C65 178.6(6)
C38 C24 C59 C42 -176.3(6)
C45 C24 C59 C42 0.6(8)
C39 C42 C59 C24 56.3(7)
C46 C42 C59 C24 -55.6(8)
C39 C42 C59 C65 -121.5(7)
C46 C42 C59 C65 126.7(7)
C40 C48 C60 C63 -1.8(10)
C40 C48 C60 C37 174.6(6)
C62 C37 C60 C48 101.7(7)
C62 C37 C60 C63 -82.0(8)
C35 C46 C61 C53 1.2(10)
C42 C46 C61 C53 -173.9(7)
C32 C53 C61 C46 -0.1(10)
C30 C53 C61 C46 176.4(6)
C52 C43 C62 C66 0.4(10)
C52 C43 C62 C37 -176.5(6)
C60 C37 C62 C43 -78.2(8)
C60 C37 C62 C66 104.9(7)
C36 C56 C63 O4 -179.6(6)
C30 C56 C63 O4 -1.1(9)
C36 C56 C63 C60 -1.4(10)
C30 C56 C63 C60 177.2(6)
C48 C60 C63 O4 -178.2(6)
C37 C60 C63 O4 5.4(9)
C48 C60 C63 C56 3.7(9)
C37 C60 C63 C56 -172.7(6)
C43 C52 C64 C68 0.1(10)
C58 C52 C64 C68 -178.3(6)
C43 C52 C64 C50 176.9(6)
C58 C52 C64 C50 -1.5(8)
C55 C50 C64 C68 120.9(7)
C57 C50 C64 C68 -128.0(7)
C55 C50 C64 C52 -55.7(7)
C57 C50 C64 C52 55.3(7)
C21 C33 C65 C59 3.0(10)
C9 C33 C65 C59 -173.3(6)
C24 C59 C65 C33 -4.0(10)
C42 C59 C65 C33 173.6(7)
C14 O5 C66 C68 2.3(9)
C14 O5 C66 C62 -178.0(6)
C43 C62 C66 O5 179.8(5)
C37 C62 C66 O5 -3.3(8)
C43 C62 C66 C68 -0.5(9)
C37 C62 C66 C68 176.4(6)
O3 C29 C67 C57 177.9(6)
C31 C29 C67 C57 0.7(11)
C44 C57 C67 C29 -0.5(10)
C50 C57 C67 C29 177.7(7)
C52 C64 C68 C66 -0.1(10)
C50 C64 C68 C66 -176.5(6)
O5 C66 C68 C64 -180.0(6)
C62 C66 C68 C64 0.4(10)
